data_4338105
loop_
_publ_author_name
'Ghorai, Debasish'
'Mani, Ganesan'

_publ_section_title
;
 Single-Step Substitution of all the \a, \b-Positions in Pyrrole: Choice
 of Binuclear versus Multinuclear Complex of the Novel Polydentate Ligand.
;
_journal_issue 8
_journal_name_full 'Inorganic chemistry'
_journal_page_first 4117
_journal_page_last 4129
_journal_paper_doi 10.1021/ic5000974
_journal_volume 53
_journal_year 2014
_chemical_formula_sum 'C60 H78 Ag4 B2 F8 N20'
_chemical_formula_weight 1684.52
_chemical_name_systematic
;
 ?
;
_space_group_IT_number 14
_symmetry_cell_setting monoclinic
_symmetry_space_group_name_Hall '-P 2yn'
_symmetry_space_group_name_H-M 'P 1 21/n 1'
_atom_sites_solution_hydrogens geom
_atom_sites_solution_primary direct
_atom_sites_solution_secondary difmap
_audit_creation_method SHELXL-97
_cell_angle_alpha 90.00
_cell_angle_beta 103.524(7)
_cell_angle_gamma 90.00
_cell_formula_units_Z 2
_cell_length_a 12.874(3)
_cell_length_b 16.378(3)
_cell_length_c 16.669(4)
_cell_measurement_reflns_used 40434
_cell_measurement_temperature 293(2)
_cell_measurement_theta_max 25.00
_cell_measurement_theta_min 1.77
_cell_volume 3417.2(13)
_computing_structure_refinement 'SHELXL-97 (Sheldrick, 2008)'
_computing_structure_solution SIR92
_diffrn_ambient_temperature 293(2)
_diffrn_measured_fraction_theta_full 1.000
_diffrn_measured_fraction_theta_max 1.000
_diffrn_measurement_device_type 'Bruker CCD APEX 2'
_diffrn_measurement_method hemisphere
_diffrn_radiation_monochromator graphite
_diffrn_radiation_source 'fine-focus sealed tube'
_diffrn_radiation_type MoK\a
_diffrn_radiation_wavelength 0.71073
_diffrn_reflns_av_R_equivalents 0.1334
_diffrn_reflns_av_sigmaI/netI 0.0889
_diffrn_reflns_limit_h_max 15
_diffrn_reflns_limit_h_min -14
_diffrn_reflns_limit_k_max 19
_diffrn_reflns_limit_k_min -19
_diffrn_reflns_limit_l_max 19
_diffrn_reflns_limit_l_min -19
_diffrn_reflns_number 40434
_diffrn_reflns_theta_full 25.00
_diffrn_reflns_theta_max 25.00
_diffrn_reflns_theta_min 1.77
_exptl_absorpt_coefficient_mu 1.205
_exptl_absorpt_correction_T_max 0.886
_exptl_absorpt_correction_T_min 0.829
_exptl_absorpt_correction_type multi-scan
_exptl_absorpt_process_details SADABS
_exptl_crystal_colour Colorless
_exptl_crystal_density_diffrn 1.637
_exptl_crystal_density_method 'not measured'
_exptl_crystal_description Prism
_exptl_crystal_F_000 1696
_exptl_crystal_size_max 0.24
_exptl_crystal_size_mid 0.13
_exptl_crystal_size_min 0.10
_refine_diff_density_max 0.512
_refine_diff_density_min -0.419
_refine_diff_density_rms 0.105
_refine_ls_extinction_method none
_refine_ls_goodness_of_fit_ref 1.000
_refine_ls_hydrogen_treatment mixed
_refine_ls_matrix_type full
_refine_ls_number_parameters 435
_refine_ls_number_reflns 6016
_refine_ls_number_restraints 21
_refine_ls_restrained_S_all 0.999
_refine_ls_R_factor_all 0.1167
_refine_ls_R_factor_gt 0.0511
_refine_ls_shift/su_max 0.001
_refine_ls_shift/su_mean 0.000
_refine_ls_structure_factor_coef Fsqd
_refine_ls_weighting_details 'calc w=1/[\s^2^(Fo^2^)+(0.0451P)^2^+2.2012P] where P=(Fo^2^+2Fc^2^)/3'
_refine_ls_weighting_scheme calc
_refine_ls_wR_factor_gt 0.0919
_refine_ls_wR_factor_ref 0.1151
_reflns_number_gt 3516
_reflns_number_total 6016
_reflns_threshold_expression >2\s(I)
_cod_data_source_file ic5000974_si_002.cif
_cod_data_source_block complex8
_cod_depositor_comments
;
The following automatic conversions were performed:

'_symmetry_cell_setting' value 'Monoclinic' changed to 'monoclinic'
according to
/usr/data/users/saulius/crontab/automatic-downloads/rss-feeds/ACS/lib/dictionaries/cif_core.dic
dictionary named 'cif_core.dic' version 2.4.2 from 2011-04-26.

Automatic conversion script
Id: cif_fix_values 2281 2013-09-26 08:29:07Z andrius 

 Adding full bibliography for 4338099--4338106.cif.
;
_cod_original_cell_volume 3417.3(12)
_cod_original_sg_symbol_H-M P2(1)/n
_cod_database_code 4338105

loop_
_symmetry_equiv_pos_as_xyz
'x, y, z'
'-x+1/2, y+1/2, -z+1/2'
'-x, -y, -z'
'x-1/2, -y-1/2, z-1/2'

loop_
_atom_site_label
_atom_site_type_symbol
_atom_site_fract_x
_atom_site_fract_y
_atom_site_fract_z
_atom_site_U_iso_or_equiv
_atom_site_adp_type
_atom_site_occupancy
_atom_site_symmetry_multiplicity
_atom_site_calc_flag
_atom_site_refinement_flags
_atom_site_disorder_assembly
_atom_site_disorder_group
C1 C -0.1823(5) 0.0514(4) 0.3810(4) 0.0339(16) Uani 1 1 d . . .
C2 C -0.1672(5) 0.0144(4) 0.3095(4) 0.0354(16) Uani 1 1 d . . .
C3 C -0.1174(5) -0.0615(4) 0.3343(3) 0.0312(15) Uani 1 1 d . . .
C4 C -0.1050(5) -0.0665(4) 0.4195(4) 0.0290(15) Uani 1 1 d . . .
C5 C -0.0660(5) -0.1377(4) 0.4752(4) 0.0370(17) Uani 1 1 d . . .
H5A H -0.0380 -0.1790 0.4443 0.044 Uiso 1 1 calc R . .
H5B H -0.0079 -0.1196 0.5199 0.044 Uiso 1 1 calc R . .
C6 C -0.0880(5) -0.1257(4) 0.2794(4) 0.0391(17) Uani 1 1 d . . .
H6A H -0.0796 -0.1774 0.3088 0.047 Uiso 1 1 calc R . .
H6B H -0.1466 -0.1318 0.2313 0.047 Uiso 1 1 calc R . .
C7 C -0.2434(6) -0.2528(5) 0.3862(4) 0.067(2) Uani 1 1 d . . .
H7A H -0.1861 -0.2321 0.3641 0.100 Uiso 1 1 calc R . .
H7B H -0.3104 -0.2348 0.3524 0.100 Uiso 1 1 calc R . .
H7C H -0.2412 -0.3114 0.3868 0.100 Uiso 1 1 calc R . .
C8 C -0.2316(6) -0.2216(4) 0.4724(4) 0.0469(19) Uani 1 1 d . . .
C9 C -0.2931(6) -0.2328(4) 0.5287(5) 0.056(2) Uani 1 1 d . . .
H9 H -0.3553 -0.2636 0.5211 0.067 Uiso 1 1 calc R . .
C10 C -0.2450(6) -0.1896(5) 0.5984(4) 0.052(2) Uani 1 1 d . . .
C11 C -0.2807(7) -0.1805(5) 0.6776(5) 0.080(3) Uani 1 1 d . . .
H11A H -0.2307 -0.1468 0.7151 0.120 Uiso 1 1 calc R . .
H11B H -0.2840 -0.2334 0.7018 0.120 Uiso 1 1 calc R . .
H11C H -0.3501 -0.1556 0.6664 0.120 Uiso 1 1 calc R . .
C12 C -0.2394(6) 0.1299(4) 0.3901(4) 0.0466(19) Uani 1 1 d . . .
H12A H -0.2945 0.1391 0.3403 0.056 Uiso 1 1 calc R . .
H12B H -0.2742 0.1243 0.4356 0.056 Uiso 1 1 calc R . .
C13 C -0.2081(7) 0.2467(5) 0.5392(5) 0.077(3) Uani 1 1 d . . .
H13A H -0.2533 0.1994 0.5315 0.115 Uiso 1 1 calc R . .
H13B H -0.2502 0.2946 0.5420 0.115 Uiso 1 1 calc R . .
H13C H -0.1543 0.2413 0.5896 0.115 Uiso 1 1 calc R . .
C14 C -0.1561(6) 0.2543(5) 0.4688(5) 0.058(2) Uani 1 1 d . . .
C15 C -0.0864(7) 0.3124(5) 0.4530(6) 0.074(3) Uani 1 1 d . . .
H15 H -0.0613 0.3577 0.4855 0.089 Uiso 1 1 calc R . .
C16 C -0.0604(7) 0.2907(5) 0.3793(6) 0.073(3) Uani 1 1 d . . .
C17 C 0.0120(8) 0.3319(5) 0.3331(7) 0.108(4) Uani 1 1 d . . .
H17A H 0.0141 0.3007 0.2848 0.163 Uiso 1 1 calc R . .
H17B H 0.0827 0.3357 0.3680 0.163 Uiso 1 1 calc R . .
H17C H -0.0145 0.3857 0.3171 0.163 Uiso 1 1 calc R . .
C18 C 0.2200(5) -0.0419(4) 0.7762(4) 0.0450(18) Uani 1 1 d . . .
H18A H 0.2515 -0.0952 0.7726 0.054 Uiso 1 1 calc R . .
H18B H 0.2778 -0.0044 0.7987 0.054 Uiso 1 1 calc R . .
C19 C -0.2863(6) 0.0506(5) 0.7033(5) 0.070(3) Uani 1 1 d . . .
H19A H -0.2899 0.0300 0.6488 0.105 Uiso 1 1 calc R . .
H19B H -0.3351 0.0954 0.7003 0.105 Uiso 1 1 calc R . .
H19C H -0.3052 0.0081 0.7369 0.105 Uiso 1 1 calc R . .
C20 C -0.1761(6) 0.0790(4) 0.7403(4) 0.0414(17) Uani 1 1 d . . .
C21 C -0.1339(6) 0.1132(4) 0.8177(4) 0.0471(19) Uani 1 1 d . . .
H21 H -0.1700 0.1218 0.8592 0.057 Uiso 1 1 calc R . .
C22 C -0.0310(6) 0.1314(4) 0.8210(4) 0.0432(18) Uani 1 1 d . . .
C23 C 0.0501(6) 0.1750(5) 0.8855(4) 0.061(2) Uani 1 1 d . . .
H23A H 0.1166 0.1775 0.8688 0.091 Uiso 1 1 calc R . .
H23B H 0.0604 0.1460 0.9369 0.091 Uiso 1 1 calc R . .
H23C H 0.0256 0.2293 0.8923 0.091 Uiso 1 1 calc R . .
C24 C 0.2853(7) -0.0040(5) 0.9611(5) 0.073(3) Uani 1 1 d . . .
H24A H 0.3269 0.0069 0.9215 0.109 Uiso 1 1 calc R . .
H24B H 0.3207 -0.0446 0.9995 0.109 Uiso 1 1 calc R . .
H24C H 0.2777 0.0453 0.9904 0.109 Uiso 1 1 calc R . .
C25 C 0.1770(6) -0.0346(4) 0.9175(4) 0.0460(18) Uani 1 1 d . . .
C26 C 0.0917(6) -0.0574(4) 0.9468(4) 0.049(2) Uani 1 1 d . . .
H26 H 0.0865 -0.0561 1.0015 0.059 Uiso 1 1 calc R . .
C27 C 0.0132(6) -0.0832(4) 0.8790(4) 0.0446(18) Uani 1 1 d . . .
C28 C -0.0959(6) -0.1151(6) 0.8767(5) 0.077(3) Uani 1 1 d . . .
H28A H -0.1306 -0.1295 0.8211 0.115 Uiso 1 1 calc R . .
H28B H -0.1368 -0.0739 0.8964 0.115 Uiso 1 1 calc R . .
H28C H -0.0905 -0.1626 0.9112 0.115 Uiso 1 1 calc R . .
N1 N -0.1441(4) 0.0022(3) 0.4483(3) 0.0320(13) Uani 1 1 d . . .
N2 N -0.1484(4) -0.1741(3) 0.5100(3) 0.0340(13) Uani 1 1 d . . .
N3 N -0.1563(4) -0.1528(3) 0.5880(3) 0.0431(15) Uani 1 1 d . . .
N4 N -0.1699(5) 0.2005(4) 0.4050(4) 0.0485(15) Uani 1 1 d . . .
N5 N -0.1128(5) 0.2220(4) 0.3490(4) 0.0625(18) Uani 1 1 d . . .
N6 N -0.0995(4) 0.0767(3) 0.6978(3) 0.0402(14) Uani 1 1 d . . .
N7 N -0.0107(4) 0.1091(3) 0.7485(3) 0.0366(13) Uani 1 1 d . . .
N8 N 0.0496(5) -0.0792(3) 0.8107(3) 0.0420(14) Uani 1 1 d . . .
N9 N 0.1507(4) -0.0474(3) 0.8345(3) 0.0399(14) Uani 1 1 d . . .
Ag1 Ag -0.11690(4) 0.03180(3) 0.57517(3) 0.04040(17) Uani 1 1 d . . .
Ag2 Ag -0.01461(5) -0.11570(4) 0.68319(3) 0.05153(19) Uani 1 1 d . . .
B1 B -0.0147(8) 0.3978(7) 0.6915(6) 0.080(4) Uani 1 1 d D . .
F4 F -0.1201(4) 0.4054(4) 0.6693(3) 0.1060(19) Uani 1 1 d D A .
F1 F 0.0301(7) 0.4417(7) 0.7589(6) 0.141(4) Uani 0.813(10) 1 d PD A 1
F2 F 0.0253(7) 0.4239(9) 0.6286(6) 0.176(5) Uani 0.813(10) 1 d PD A 1
F3 F 0.0153(9) 0.3206(5) 0.7050(8) 0.187(5) Uani 0.813(10) 1 d PD A 1
F1' F 0.026(3) 0.4717(15) 0.706(3) 0.141(4) Uani 0.187(10) 1 d PD A 2
F2' F 0.028(4) 0.346(3) 0.649(3) 0.176(5) Uani 0.187(10) 1 d PD A 2
F3' F 0.010(4) 0.365(3) 0.7664(17) 0.187(5) Uani 0.187(10) 1 d PD A 2
C100 C -0.5145(12) 0.1026(10) 0.5521(12) 0.180(8) Uani 1 1 d . . .
C101 C -0.5866(9) 0.0524(8) 0.5883(8) 0.153(6) Uani 1 1 d . . .
H10A H -0.6592 0.0687 0.5657 0.230 Uiso 1 1 calc R . .
H10B H -0.5698 0.0599 0.6471 0.230 Uiso 1 1 calc R . .
H10C H -0.5780 -0.0041 0.5759 0.230 Uiso 1 1 calc R . .
N100 N -0.4551(11) 0.1333(11) 0.5167(13) 0.290(12) Uani 1 1 d . . .

loop_
_atom_site_aniso_label
_atom_site_aniso_U_11
_atom_site_aniso_U_22
_atom_site_aniso_U_33
_atom_site_aniso_U_23
_atom_site_aniso_U_13
_atom_site_aniso_U_12
C1 0.029(4) 0.037(4) 0.035(4) -0.003(3) 0.005(3) -0.002(3)
C2 0.035(4) 0.038(4) 0.033(4) 0.005(3) 0.008(3) -0.004(3)
C3 0.034(4) 0.034(4) 0.026(3) -0.002(3) 0.006(3) -0.004(3)
C4 0.031(4) 0.023(4) 0.035(4) 0.000(3) 0.010(3) 0.000(3)
C5 0.038(4) 0.038(4) 0.036(4) 0.006(3) 0.011(3) -0.005(3)
C6 0.047(4) 0.045(4) 0.030(3) -0.010(3) 0.017(3) -0.005(4)
C7 0.082(6) 0.073(6) 0.044(4) -0.018(4) 0.014(4) -0.039(5)
C8 0.048(5) 0.041(5) 0.049(4) 0.006(4) 0.006(4) -0.004(4)
C9 0.052(5) 0.058(5) 0.062(5) -0.002(4) 0.022(4) -0.030(4)
C10 0.060(5) 0.061(5) 0.038(4) -0.006(4) 0.017(4) -0.023(4)
C11 0.095(7) 0.095(7) 0.064(5) -0.024(5) 0.048(5) -0.044(6)
C12 0.052(5) 0.043(5) 0.043(4) 0.002(3) 0.009(4) 0.009(4)
C13 0.082(7) 0.072(6) 0.072(6) -0.019(5) 0.006(5) 0.018(5)
C14 0.055(6) 0.044(5) 0.065(5) -0.006(4) -0.004(4) 0.012(4)
C15 0.071(7) 0.035(5) 0.107(8) -0.015(5) 0.000(6) 0.012(5)
C16 0.069(6) 0.038(6) 0.110(8) 0.013(5) 0.016(6) 0.002(5)
C17 0.119(9) 0.049(6) 0.175(11) 0.029(7) 0.071(8) -0.001(6)
C18 0.042(4) 0.057(5) 0.032(4) 0.011(3) 0.002(3) -0.002(4)
C19 0.043(5) 0.099(7) 0.071(6) -0.008(5) 0.021(4) -0.009(5)
C20 0.048(5) 0.044(5) 0.035(4) -0.006(3) 0.014(3) 0.004(4)
C21 0.052(5) 0.055(5) 0.039(4) -0.008(4) 0.021(4) 0.008(4)
C22 0.050(5) 0.048(5) 0.034(4) -0.011(3) 0.013(3) 0.004(4)
C23 0.067(6) 0.068(6) 0.049(5) -0.023(4) 0.018(4) 0.001(5)
C24 0.084(7) 0.084(7) 0.045(5) -0.021(4) 0.005(4) -0.021(5)
C25 0.060(5) 0.042(5) 0.034(4) -0.003(3) 0.008(4) -0.001(4)
C26 0.074(6) 0.047(5) 0.032(4) 0.001(3) 0.024(4) 0.000(4)
C27 0.051(5) 0.048(5) 0.037(4) -0.001(3) 0.013(4) -0.005(4)
C28 0.071(6) 0.117(8) 0.049(5) 0.001(5) 0.026(4) -0.029(6)
N1 0.031(3) 0.033(3) 0.032(3) 0.001(2) 0.007(2) -0.003(3)
N2 0.040(3) 0.029(3) 0.033(3) 0.004(2) 0.009(3) -0.010(3)
N3 0.051(4) 0.045(4) 0.036(3) -0.002(3) 0.015(3) -0.019(3)
N4 0.052(4) 0.035(4) 0.058(4) -0.001(3) 0.012(3) 0.004(3)
N5 0.073(5) 0.038(4) 0.080(5) 0.011(4) 0.025(4) 0.002(4)
N6 0.041(4) 0.049(4) 0.030(3) -0.007(3) 0.007(3) 0.002(3)
N7 0.039(4) 0.041(4) 0.028(3) -0.009(3) 0.005(3) 0.000(3)
N8 0.045(4) 0.048(4) 0.035(3) 0.001(3) 0.014(3) -0.009(3)
N9 0.050(4) 0.040(4) 0.030(3) 0.004(3) 0.011(3) -0.003(3)
Ag1 0.0448(3) 0.0473(4) 0.0308(3) -0.0069(3) 0.0124(2) -0.0042(3)
Ag2 0.0618(4) 0.0552(4) 0.0348(3) -0.0029(3) 0.0058(3) -0.0130(3)
B1 0.058(8) 0.127(12) 0.059(7) -0.033(7) 0.019(6) 0.014(8)
F4 0.059(4) 0.145(5) 0.110(4) -0.025(4) 0.011(3) 0.003(3)
F1 0.127(6) 0.171(10) 0.094(7) -0.067(7) -0.034(6) 0.028(6)
F2 0.115(6) 0.311(16) 0.117(7) -0.020(9) 0.056(5) -0.078(9)
F3 0.221(11) 0.073(6) 0.242(14) -0.011(7) 0.005(10) 0.074(7)
F1' 0.127(6) 0.171(10) 0.094(7) -0.067(7) -0.034(6) 0.028(6)
F2' 0.115(6) 0.311(16) 0.117(7) -0.020(9) 0.056(5) -0.078(9)
F3' 0.221(11) 0.073(6) 0.242(14) -0.011(7) 0.005(10) 0.074(7)
C100 0.086(12) 0.173(16) 0.24(2) 0.096(14) -0.045(11) -0.016(10)
C101 0.076(9) 0.194(15) 0.186(13) 0.064(11) 0.023(9) -0.043(9)
N100 0.110(11) 0.32(2) 0.40(3) 0.252(19) -0.020(13) -0.056(12)

loop_
_atom_type_symbol
_atom_type_description
_atom_type_scat_dispersion_real
_atom_type_scat_dispersion_imag
_atom_type_scat_source
C C 0.0033 0.0016 'International Tables Vol C Tables 4.2.6.8 and 6.1.1.4'
H H 0.0000 0.0000 'International Tables Vol C Tables 4.2.6.8 and 6.1.1.4'
N N 0.0061 0.0033 'International Tables Vol C Tables 4.2.6.8 and 6.1.1.4'
F F 0.0171 0.0103 'International Tables Vol C Tables 4.2.6.8 and 6.1.1.4'
Ag Ag -0.8971 1.1015 'International Tables Vol C Tables 4.2.6.8 and 6.1.1.4'
B B 0.0013 0.0007 'International Tables Vol C Tables 4.2.6.8 and 6.1.1.4'

loop_
_geom_angle_atom_site_label_1
_geom_angle_atom_site_label_2
_geom_angle_atom_site_label_3
_geom_angle
_geom_angle_site_symmetry_1
_geom_angle_site_symmetry_3
N1 C1 C2 110.4(6) . .
N1 C1 C12 120.5(5) . .
C2 C1 C12 128.9(6) . .
C1 C2 C3 106.0(5) . .
C1 C2 C18 124.2(6) . 3_556
C3 C2 C18 128.0(6) . 3_556
C4 C3 C2 106.6(5) . .
C4 C3 C6 126.5(6) . .
C2 C3 C6 126.8(5) . .
N1 C4 C3 110.3(5) . .
N1 C4 C5 121.3(5) . .
C3 C4 C5 128.2(6) . .
N2 C5 C4 113.3(5) . .
N2 C5 H5A 108.9 . .
C4 C5 H5A 108.9 . .
N2 C5 H5B 108.9 . .
C4 C5 H5B 108.9 . .
H5A C5 H5B 107.7 . .
N7 C6 C3 114.9(5) 3_556 .
N7 C6 H6A 108.5 3_556 .
C3 C6 H6A 108.5 . .
N7 C6 H6B 108.5 3_556 .
C3 C6 H6B 108.5 . .
H6A C6 H6B 107.5 . .
C8 C7 H7A 109.5 . .
C8 C7 H7B 109.5 . .
H7A C7 H7B 109.5 . .
C8 C7 H7C 109.5 . .
H7A C7 H7C 109.5 . .
H7B C7 H7C 109.5 . .
N2 C8 C9 106.2(6) . .
N2 C8 C7 122.1(6) . .
C9 C8 C7 131.6(7) . .
C8 C9 C10 106.9(6) . .
C8 C9 H9 126.6 . .
C10 C9 H9 126.6 . .
N3 C10 C9 110.5(6) . .
N3 C10 C11 121.0(6) . .
C9 C10 C11 128.5(7) . .
C10 C11 H11A 109.5 . .
C10 C11 H11B 109.5 . .
H11A C11 H11B 109.5 . .
C10 C11 H11C 109.5 . .
H11A C11 H11C 109.5 . .
H11B C11 H11C 109.5 . .
N4 C12 C1 113.7(6) . .
N4 C12 H12A 108.8 . .
C1 C12 H12A 108.8 . .
N4 C12 H12B 108.8 . .
C1 C12 H12B 108.8 . .
H12A C12 H12B 107.7 . .
C14 C13 H13A 109.5 . .
C14 C13 H13B 109.5 . .
H13A C13 H13B 109.5 . .
C14 C13 H13C 109.5 . .
H13A C13 H13C 109.5 . .
H13B C13 H13C 109.5 . .
N4 C14 C15 105.7(8) . .
N4 C14 C13 124.2(8) . .
C15 C14 C13 130.1(8) . .
C14 C15 C16 107.1(8) . .
C14 C15 H15 126.4 . .
C16 C15 H15 126.4 . .
N5 C16 C15 109.9(8) . .
N5 C16 C17 120.0(9) . .
C15 C16 C17 130.0(9) . .
C16 C17 H17A 109.5 . .
C16 C17 H17B 109.5 . .
H17A C17 H17B 109.5 . .
C16 C17 H17C 109.5 . .
H17A C17 H17C 109.5 . .
H17B C17 H17C 109.5 . .
N9 C18 C2 116.0(5) . 3_556
N9 C18 H18A 108.3 . .
C2 C18 H18A 108.3 3_556 .
N9 C18 H18B 108.3 . .
C2 C18 H18B 108.3 3_556 .
H18A C18 H18B 107.4 . .
C20 C19 H19A 109.5 . .
C20 C19 H19B 109.5 . .
H19A C19 H19B 109.5 . .
C20 C19 H19C 109.5 . .
H19A C19 H19C 109.5 . .
H19B C19 H19C 109.5 . .
N6 C20 C21 108.9(6) . .
N6 C20 C19 121.4(6) . .
C21 C20 C19 129.7(6) . .
C22 C21 C20 107.1(6) . .
C22 C21 H21 126.5 . .
C20 C21 H21 126.5 . .
N7 C22 C21 107.5(6) . .
N7 C22 C23 121.7(6) . .
C21 C22 C23 130.6(6) . .
C22 C23 H23A 109.5 . .
C22 C23 H23B 109.5 . .
H23A C23 H23B 109.5 . .
C22 C23 H23C 109.5 . .
H23A C23 H23C 109.5 . .
H23B C23 H23C 109.5 . .
C25 C24 H24A 109.5 . .
C25 C24 H24B 109.5 . .
H24A C24 H24B 109.5 . .
C25 C24 H24C 109.5 . .
H24A C24 H24C 109.5 . .
H24B C24 H24C 109.5 . .
C26 C25 N9 107.1(6) . .
C26 C25 C24 131.1(6) . .
N9 C25 C24 121.7(6) . .
C25 C26 C27 106.7(6) . .
C25 C26 H26 126.7 . .
C27 C26 H26 126.7 . .
N8 C27 C26 110.2(6) . .
N8 C27 C28 120.9(6) . .
C26 C27 C28 128.9(6) . .
C27 C28 H28A 109.5 . .
C27 C28 H28B 109.5 . .
H28A C28 H28B 109.5 . .
C27 C28 H28C 109.5 . .
H28A C28 H28C 109.5 . .
H28B C28 H28C 109.5 . .
C4 N1 C1 106.7(5) . .
C4 N1 Ag1 123.5(4) . .
C1 N1 Ag1 128.6(4) . .
C8 N2 N3 111.1(5) . .
C8 N2 C5 128.6(5) . .
N3 N2 C5 119.8(5) . .
C10 N3 N2 105.2(5) . .
C10 N3 Ag2 128.2(4) . .
N2 N3 Ag2 121.4(4) . .
C14 N4 N5 112.1(6) . .
C14 N4 C12 127.9(7) . .
N5 N4 C12 120.0(6) . .
C16 N5 N4 105.2(7) . .
C16 N5 Ag2 111.1(6) . 3_556
N4 N5 Ag2 116.6(4) . 3_556
C20 N6 N7 106.0(5) . .
C20 N6 Ag1 126.2(5) . .
N7 N6 Ag1 127.8(4) . .
C22 N7 N6 110.5(5) . .
C22 N7 C6 126.6(5) . 3_556
N6 N7 C6 122.4(5) . 3_556
C27 N8 N9 105.8(5) . .
C27 N8 Ag2 133.9(5) . .
N9 N8 Ag2 120.3(4) . .
C25 N9 N8 110.2(5) . .
C25 N9 C18 128.2(6) . .
N8 N9 C18 121.0(5) . .
N1 Ag1 N6 172.4(2) . .
N1 Ag1 Ag2 110.40(14) . .
N6 Ag1 Ag2 77.17(15) . .
N8 Ag2 N3 147.1(2) . .
N8 Ag2 N5 106.2(2) . 3_556
N3 Ag2 N5 97.2(2) . 3_556
N8 Ag2 Ag1 111.35(15) . .
N3 Ag2 Ag1 68.35(14) . .
N5 Ag2 Ag1 128.12(15) 3_556 .
F2' B1 F1' 120(3) . .
F2' B1 F3 48(2) . .
F1' B1 F3 139(2) . .
F2' B1 F4 116(2) . .
F1' B1 F4 107(2) . .
F3 B1 F4 112.1(10) . .
F2' B1 F3' 102(3) . .
F1' B1 F3' 102(3) . .
F3 B1 F3' 57.3(19) . .
F4 B1 F3' 107(2) . .
F2' B1 F2 60(2) . .
F1' B1 F2 69(2) . .
F3 B1 F2 106.6(11) . .
F4 B1 F2 107.9(9) . .
F3' B1 F2 145(3) . .
F2' B1 F1 130(3) . .
F1' B1 F1 44.2(17) . .
F3 B1 F1 108.4(10) . .
F4 B1 F1 113.1(8) . .
F3' B1 F1 58(2) . .
F2 B1 F1 108.3(11) . .
N100 C100 C101 171(2) . .
C100 C101 H10A 109.5 . .
C100 C101 H10B 109.5 . .
H10A C101 H10B 109.5 . .
C100 C101 H10C 109.5 . .
H10A C101 H10C 109.5 . .
H10B C101 H10C 109.5 . .

loop_
_geom_bond_atom_site_label_1
_geom_bond_atom_site_label_2
_geom_bond_distance
_geom_bond_site_symmetry_2
C1 N1 1.375(7) .
C1 C2 1.391(8) .
C1 C12 1.506(9) .
C2 C3 1.416(8) .
C2 C18 1.500(8) 3_556
C3 C4 1.393(8) .
C3 C6 1.499(8) .
C4 N1 1.365(7) .
C4 C5 1.502(8) .
C5 N2 1.451(7) .
C5 H5A 0.9700 .
C5 H5B 0.9700 .
C6 N7 1.477(7) 3_556
C6 H6A 0.9700 .
C6 H6B 0.9700 .
C7 C8 1.499(9) .
C7 H7A 0.9600 .
C7 H7B 0.9600 .
C7 H7C 0.9600 .
C8 N2 1.354(8) .
C8 C9 1.374(9) .
C9 C10 1.378(9) .
C9 H9 0.9300 .
C10 N3 1.338(8) .
C10 C11 1.504(9) .
C11 H11A 0.9600 .
C11 H11B 0.9600 .
C11 H11C 0.9600 .
C12 N4 1.448(8) .
C12 H12A 0.9700 .
C12 H12B 0.9700 .
C13 C14 1.485(11) .
C13 H13A 0.9600 .
C13 H13B 0.9600 .
C13 H13C 0.9600 .
C14 N4 1.361(9) .
C14 C15 1.375(11) .
C15 C16 1.394(12) .
C15 H15 0.9300 .
C16 N5 1.348(10) .
C16 C17 1.501(11) .
C17 H17A 0.9600 .
C17 H17B 0.9600 .
C17 H17C 0.9600 .
C18 N9 1.467(7) .
C18 C2 1.500(8) 3_556
C18 H18A 0.9700 .
C18 H18B 0.9700 .
C19 C20 1.484(9) .
C19 H19A 0.9600 .
C19 H19B 0.9600 .
C19 H19C 0.9600 .
C20 N6 1.342(8) .
C20 C21 1.394(9) .
C21 C22 1.346(9) .
C21 H21 0.9300 .
C22 N7 1.345(7) .
C22 C23 1.494(9) .
C23 H23A 0.9600 .
C23 H23B 0.9600 .
C23 H23C 0.9600 .
C24 C25 1.500(10) .
C24 H24A 0.9600 .
C24 H24B 0.9600 .
C24 H24C 0.9600 .
C25 C26 1.354(9) .
C25 N9 1.362(7) .
C26 C27 1.393(9) .
C26 H26 0.9300 .
C27 N8 1.331(8) .
C27 C28 1.491(9) .
C28 H28A 0.9600 .
C28 H28B 0.9600 .
C28 H28C 0.9600 .
N1 Ag1 2.117(5) .
N2 N3 1.371(7) .
N3 Ag2 2.205(5) .
N4 N5 1.362(8) .
N5 Ag2 2.534(6) 3_556
N6 N7 1.361(7) .
N6 Ag1 2.135(5) .
N7 C6 1.477(7) 3_556
N8 N9 1.371(7) .
N8 Ag2 2.177(5) .
Ag1 Ag2 3.1151(9) .
Ag2 N5 2.534(6) 3_556
B1 F2' 1.316(16) .
B1 F1' 1.317(16) .
B1 F3 1.325(10) .
B1 F4 1.326(9) .
B1 F3' 1.327(16) .
B1 F2 1.342(10) .
B1 F1 1.345(10) .
C100 N100 1.182(19) .
C100 C101 1.471(18) .
C101 H10A 0.9600 .
C101 H10B 0.9600 .
C101 H10C 0.9600 .

loop_
_geom_torsion_atom_site_label_1
_geom_torsion_atom_site_label_2
_geom_torsion_atom_site_label_3
_geom_torsion_atom_site_label_4
_geom_torsion
_geom_torsion_site_symmetry_1
_geom_torsion_site_symmetry_4
N1 C1 C2 C3 0.2(7) . .
C12 C1 C2 C3 -174.7(6) . .
N1 C1 C2 C18 166.0(6) . 3_556
C12 C1 C2 C18 -8.9(11) . 3_556
C1 C2 C3 C4 0.0(7) . .
C18 C2 C3 C4 -165.1(6) 3_556 .
C1 C2 C3 C6 177.6(6) . .
C18 C2 C3 C6 12.5(10) 3_556 .
C2 C3 C4 N1 -0.2(7) . .
C6 C3 C4 N1 -177.8(5) . .
C2 C3 C4 C5 173.8(6) . .
C6 C3 C4 C5 -3.9(10) . .
N1 C4 C5 N2 61.7(8) . .
C3 C4 C5 N2 -111.7(7) . .
C4 C3 C6 N7 -104.2(7) . 3_556
C2 C3 C6 N7 78.6(8) . 3_556
N2 C8 C9 C10 1.2(8) . .
C7 C8 C9 C10 -179.8(8) . .
C8 C9 C10 N3 -0.5(9) . .
C8 C9 C10 C11 179.1(8) . .
N1 C1 C12 N4 92.6(7) . .
C2 C1 C12 N4 -93.0(8) . .
N4 C14 C15 C16 -0.2(9) . .
C13 C14 C15 C16 179.2(8) . .
C14 C15 C16 N5 0.7(10) . .
C14 C15 C16 C17 -180.0(9) . .
N6 C20 C21 C22 0.1(8) . .
C19 C20 C21 C22 -177.9(7) . .
C20 C21 C22 N7 -0.1(8) . .
C20 C21 C22 C23 174.4(7) . .
N9 C25 C26 C27 -0.7(8) . .
C24 C25 C26 C27 -178.2(8) . .
C25 C26 C27 N8 2.1(9) . .
C25 C26 C27 C28 179.4(8) . .
C3 C4 N1 C1 0.3(7) . .
C5 C4 N1 C1 -174.2(5) . .
C3 C4 N1 Ag1 -168.2(4) . .
C5 C4 N1 Ag1 17.4(8) . .
C2 C1 N1 C4 -0.3(7) . .
C12 C1 N1 C4 175.1(6) . .
C2 C1 N1 Ag1 167.4(4) . .
C12 C1 N1 Ag1 -17.2(8) . .
C9 C8 N2 N3 -1.5(8) . .
C7 C8 N2 N3 179.3(6) . .
C9 C8 N2 C5 -173.3(6) . .
C7 C8 N2 C5 7.5(11) . .
C4 C5 N2 C8 73.7(8) . .
C4 C5 N2 N3 -97.5(6) . .
C9 C10 N3 N2 -0.4(8) . .
C11 C10 N3 N2 -180.0(7) . .
C9 C10 N3 Ag2 -154.6(5) . .
C11 C10 N3 Ag2 25.8(11) . .
C8 N2 N3 C10 1.2(7) . .
C5 N2 N3 C10 173.9(6) . .
C8 N2 N3 Ag2 157.6(4) . .
C5 N2 N3 Ag2 -29.7(7) . .
C15 C14 N4 N5 -0.5(8) . .
C13 C14 N4 N5 -179.9(7) . .
C15 C14 N4 C12 -177.0(6) . .
C13 C14 N4 C12 3.5(12) . .
C1 C12 N4 C14 -124.3(7) . .
C1 C12 N4 N5 59.4(8) . .
C15 C16 N5 N4 -1.0(9) . .
C17 C16 N5 N4 179.6(7) . .
C15 C16 N5 Ag2 -128.0(6) . 3_556
C17 C16 N5 Ag2 52.6(9) . 3_556
C14 N4 N5 C16 0.9(8) . .
C12 N4 N5 C16 177.8(6) . .
C14 N4 N5 Ag2 124.5(5) . 3_556
C12 N4 N5 Ag2 -58.6(7) . 3_556
C21 C20 N6 N7 0.0(7) . .
C19 C20 N6 N7 178.2(6) . .
C21 C20 N6 Ag1 -179.4(4) . .
C19 C20 N6 Ag1 -1.3(10) . .
C21 C22 N7 N6 0.2(8) . .
C23 C22 N7 N6 -174.9(6) . .
C21 C22 N7 C6 172.6(6) . 3_556
C23 C22 N7 C6 -2.5(10) . 3_556
C20 N6 N7 C22 -0.1(7) . .
Ag1 N6 N7 C22 179.3(5) . .
C20 N6 N7 C6 -173.0(6) . 3_556
Ag1 N6 N7 C6 6.5(8) . 3_556
C26 C27 N8 N9 -2.5(8) . .
C28 C27 N8 N9 180.0(7) . .
C26 C27 N8 Ag2 174.5(5) . .
C28 C27 N8 Ag2 -3.0(11) . .
C26 C25 N9 N8 -0.8(8) . .
C24 C25 N9 N8 176.9(6) . .
C26 C25 N9 C18 -171.8(6) . .
C24 C25 N9 C18 6.0(11) . .
C27 N8 N9 C25 2.0(7) . .
Ag2 N8 N9 C25 -175.5(4) . .
C27 N8 N9 C18 173.8(6) . .
Ag2 N8 N9 C18 -3.8(8) . .
C2 C18 N9 C25 -148.2(7) 3_556 .
C2 C18 N9 N8 41.7(9) 3_556 .
C4 N1 Ag1 N6 173.3(14) . .
C1 N1 Ag1 N6 7.4(18) . .
C4 N1 Ag1 Ag2 -10.3(5) . .
C1 N1 Ag1 Ag2 -176.1(5) . .
C20 N6 Ag1 N1 78.4(17) . .
N7 N6 Ag1 N1 -101.0(15) . .
C20 N6 Ag1 Ag2 -98.1(6) . .
N7 N6 Ag1 Ag2 82.5(5) . .
C27 N8 Ag2 N3 15.2(9) . .
N9 N8 Ag2 N3 -168.1(4) . .
C27 N8 Ag2 N5 -118.4(7) . 3_556
N9 N8 Ag2 N5 58.2(5) . 3_556
C27 N8 Ag2 Ag1 98.1(7) . .
N9 N8 Ag2 Ag1 -85.2(5) . .
C10 N3 Ag2 N8 -26.5(8) . .
N2 N3 Ag2 N8 -177.0(4) . .
C10 N3 Ag2 N5 109.1(6) . 3_556
N2 N3 Ag2 N5 -41.5(5) . 3_556
C10 N3 Ag2 Ag1 -122.6(6) . .
N2 N3 Ag2 Ag1 86.8(4) . .
N1 Ag1 Ag2 N8 166.2(2) . .
N6 Ag1 Ag2 N8 -14.3(2) . .
N1 Ag1 Ag2 N3 -49.2(2) . .
N6 Ag1 Ag2 N3 130.3(2) . .
N1 Ag1 Ag2 N5 32.8(2) . 3_556
N6 Ag1 Ag2 N5 -147.7(3) . 3_556
